data_7135744
loop_
_publ_author_name
'Banerjee, Debasis'
'Mullick, Suteerna'

_publ_section_title
;
 Fe-catalysed Chemoselective Hydrogenation of Maleimide to Succinimide
 using Water as Hydrogen Source
;
_journal_name_full 'Chemical Communications'
_journal_paper_doi 10.1039/D6CC01749E
_journal_year 2026
_chemical_formula_sum 'C44 N4 O16'
_chemical_formula_weight 840.48
_chemical_name_common succinimide-derivative
_chemical_name_systematic 1-(benzo[d][1,3]dioxol-5-yl)pyrrolidine-2,5-dione
_space_group_crystal_system monoclinic
_space_group_IT_number 14
_space_group_name_Hall '-P 2ybc'
_space_group_name_H-M_alt 'P 1 21/c 1'
_audit_creation_method SHELXL-2019/1
_audit_update_record
;
2025-08-26 deposited with the CCDC.	2026-04-13 downloaded from the CCDC.
;
_cell_angle_alpha 90
_cell_angle_beta 107.595(2)
_cell_angle_gamma 90
_cell_formula_units_Z 1
_cell_length_a 13.9665(9)
_cell_length_b 5.5509(3)
_cell_length_c 13.1458(8)
_cell_measurement_reflns_used 9906
_cell_measurement_temperature 299(2)
_cell_measurement_theta_max 28.2647
_cell_measurement_theta_min 2.7964
_cell_volume 971.47(10)
_computing_structure_refinement 'SHELXL-2019/1 (Sheldrick, 2019)'
_diffrn_ambient_temperature 299(2)
_diffrn_measured_fraction_theta_full 0.999
_diffrn_measured_fraction_theta_max 0.999
_diffrn_measurement_device_type 'Bruker D8 QUEST Photon III C7'
_diffrn_radiation_type MoK\a
_diffrn_radiation_wavelength 0.71073
_diffrn_reflns_av_R_equivalents 0.1182
_diffrn_reflns_av_unetI/netI 0.0351
_diffrn_reflns_Laue_measured_fraction_full 0.999
_diffrn_reflns_Laue_measured_fraction_max 0.999
_diffrn_reflns_limit_h_max 18
_diffrn_reflns_limit_h_min -18
_diffrn_reflns_limit_k_max 7
_diffrn_reflns_limit_k_min -7
_diffrn_reflns_limit_l_max 17
_diffrn_reflns_limit_l_min -17
_diffrn_reflns_number 36866
_diffrn_reflns_point_group_measured_fraction_full 0.999
_diffrn_reflns_point_group_measured_fraction_max 0.999
_diffrn_reflns_theta_full 25.242
_diffrn_reflns_theta_max 28.340
_diffrn_reflns_theta_min 3.060
_diffrn_source 'micro-focus sealed tube'
_exptl_absorpt_coefficient_mu 0.114
_exptl_absorpt_correction_T_max 1.00
_exptl_absorpt_correction_T_min 0.89
_exptl_crystal_colour colourless
_exptl_crystal_density_diffrn 1.437
_exptl_crystal_density_method 'not measured'
_exptl_crystal_description plate
_exptl_crystal_F_000 420
_exptl_crystal_size_max 0.297
_exptl_crystal_size_mid 0.148
_exptl_crystal_size_min 0.030
_refine_diff_density_max 0.632
_refine_diff_density_min -0.231
_refine_diff_density_rms 0.095
_refine_ls_extinction_method none
_refine_ls_goodness_of_fit_ref 1.066
_refine_ls_hydrogen_treatment undef
_refine_ls_matrix_type full
_refine_ls_number_parameters 145
_refine_ls_number_reflns 2420
_refine_ls_number_restraints 0
_refine_ls_restrained_S_all 1.066
_refine_ls_R_factor_all 0.1009
_refine_ls_R_factor_gt 0.0795
_refine_ls_shift/su_max 0.000
_refine_ls_shift/su_mean 0.000
_refine_ls_structure_factor_coef Fsqd
_refine_ls_weighting_details 'w=1/[\s^2^(Fo^2^)+(0.1971P)^2^+0.0574P] where P=(Fo^2^+2Fc^2^)/3'
_refine_ls_weighting_scheme calc
_refine_ls_wR_factor_gt 0.2523
_refine_ls_wR_factor_ref 0.2838
_reflns_Friedel_coverage 0.000
_reflns_number_gt 1670
_reflns_number_total 2420
_reflns_threshold_expression 'I > 2\s(I)'
_cod_data_source_file d6cc01749e2.cif
_cod_data_source_block DB_SM_252B_2177_0ma_a
_cod_original_sg_symbol_H-M 'P 21/c'
_cod_database_code 7135744
_shelx_shelxl_version_number 2019/1
_shelx_space_group_comment
;
The symmetry employed for this shelxl refinement is uniquely defined
by the following loop, which should always be used as a source of
symmetry information in preference to the above space-group names.
They are only intended as comments.
;
_shelx_estimated_absorpt_t_min 0.967
_shelx_estimated_absorpt_t_max 0.997

loop_
_space_group_symop_operation_xyz
'x, y, z'
'-x, y+1/2, -z+1/2'
'-x, -y, -z'
'x, -y-1/2, z-1/2'

loop_
_atom_site_label
_atom_site_type_symbol
_atom_site_fract_x
_atom_site_fract_y
_atom_site_fract_z
_atom_site_U_iso_or_equiv
_atom_site_adp_type
_atom_site_occupancy
_atom_site_site_symmetry_order
_atom_site_calc_flag
_atom_site_refinement_flags_posn
_atom_site_refinement_flags_adp
_atom_site_refinement_flags_occupancy
_atom_site_disorder_assembly
_atom_site_disorder_group
O1 O 0.91771(19) 1.0256(4) 0.7328(2) 0.0626(7) Uani 1 1 d . . . . .
O2 O 0.74255(19) 0.3642(4) 0.57542(18) 0.0545(6) Uani 1 1 d . . . . .
O3 O 0.56179(18) 1.0853(4) 0.79873(18) 0.0522(6) Uani 1 1 d . . . . .
O4 O 0.57124(17) 0.7902(4) 0.92519(18) 0.0525(6) Uani 1 1 d . . . . .
N3 N 0.81629(17) 0.6990(4) 0.66942(18) 0.0370(5) Uani 1 1 d . . . . .
C1 C 0.6322(2) 0.9181(4) 0.7947(2) 0.0385(6) Uani 1 1 d . . . . .
C2 C 0.6376(2) 0.7407(5) 0.8705(2) 0.0397(6) Uani 1 1 d . . . . .
C3 C 0.5222(3) 1.0080(6) 0.8814(3) 0.0561(8) Uani 1 1 d . . . . .
C4 C 0.6901(2) 0.9131(4) 0.7272(2) 0.0376(6) Uani 1 1 d . . . . .
C5 C 0.75530(18) 0.7163(4) 0.73880(19) 0.0350(5) Uani 1 1 d . . . . .
C6 C 0.7609(2) 0.5352(4) 0.8138(2) 0.0403(6) Uani 1 1 d . . . . .
C7 C 0.7014(2) 0.5461(5) 0.8821(2) 0.0431(6) Uani 1 1 d . . . . .
C8 C 0.8934(2) 0.8612(5) 0.6708(2) 0.0423(6) Uani 1 1 d . . . . .
C9 C 0.9345(2) 0.7951(6) 0.5814(3) 0.0489(7) Uani 1 1 d . . . . .
C10 C 0.8869(3) 0.5536(5) 0.5414(3) 0.0507(7) Uani 1 1 d . . . . .
C11 C 0.8062(2) 0.5187(4) 0.5934(2) 0.0393(6) Uani 1 1 d . . . . .

loop_
_atom_site_aniso_label
_atom_site_aniso_U_11
_atom_site_aniso_U_22
_atom_site_aniso_U_33
_atom_site_aniso_U_23
_atom_site_aniso_U_13
_atom_site_aniso_U_12
O1 0.0537(13) 0.0539(12) 0.0789(17) -0.0207(11) 0.0181(12) -0.0194(9)
O2 0.0687(15) 0.0462(10) 0.0487(12) -0.0123(8) 0.0177(11) -0.0189(9)
O3 0.0568(13) 0.0505(11) 0.0585(13) 0.0082(9) 0.0314(10) 0.0123(9)
O4 0.0563(13) 0.0642(13) 0.0458(12) 0.0066(9) 0.0289(10) 0.0036(9)
N3 0.0371(11) 0.0361(9) 0.0399(11) -0.0054(8) 0.0150(9) -0.0047(7)
C1 0.0434(13) 0.0360(10) 0.0380(12) 0.0001(9) 0.0151(10) 0.0009(9)
C2 0.0418(13) 0.0455(12) 0.0331(12) -0.0001(9) 0.0132(10) -0.0069(10)
C3 0.0599(19) 0.0645(17) 0.0549(18) 0.0073(14) 0.0338(16) 0.0096(14)
C4 0.0429(13) 0.0343(10) 0.0373(12) 0.0027(8) 0.0149(10) -0.0007(9)
C5 0.0365(12) 0.0354(10) 0.0333(11) -0.0029(8) 0.0108(9) -0.0032(8)
C6 0.0420(13) 0.0383(11) 0.0393(13) 0.0026(9) 0.0101(10) -0.0006(9)
C7 0.0466(14) 0.0429(12) 0.0380(13) 0.0091(9) 0.0099(11) -0.0006(10)
C8 0.0348(12) 0.0407(12) 0.0499(15) 0.0029(10) 0.0105(11) -0.0043(9)
C9 0.0400(14) 0.0586(15) 0.0502(16) 0.0094(12) 0.0169(12) -0.0021(11)
C10 0.0557(17) 0.0555(15) 0.0477(15) -0.0008(11) 0.0259(13) 0.0040(12)
C11 0.0466(14) 0.0367(11) 0.0351(11) -0.0012(9) 0.0132(10) -0.0001(9)

loop_
_atom_type_symbol
_atom_type_description
_atom_type_scat_dispersion_real
_atom_type_scat_dispersion_imag
_atom_type_scat_source
C C 0.0033 0.0016 'International Tables Vol C Tables 4.2.6.8 and 6.1.1.4'
N N 0.0061 0.0033 'International Tables Vol C Tables 4.2.6.8 and 6.1.1.4'
O O 0.0106 0.0060 'International Tables Vol C Tables 4.2.6.8 and 6.1.1.4'

loop_
_geom_angle_atom_site_label_1
_geom_angle_atom_site_label_2
_geom_angle_atom_site_label_3
_geom_angle
_geom_angle_site_symmetry_1
_geom_angle_site_symmetry_3
_geom_angle_publ_flag
C1 O3 C3 105.9(2) . . ?
C2 O4 C3 106.2(2) . . ?
C11 N3 C8 112.5(2) . . ?
C11 N3 C5 123.8(2) . . ?
C8 N3 C5 123.6(2) . . ?
O3 C1 C4 127.8(2) . . ?
O3 C1 C2 109.7(2) . . ?
C4 C1 C2 122.5(2) . . ?
O4 C2 C7 128.3(2) . . ?
O4 C2 C1 109.8(2) . . ?
C7 C2 C1 121.9(2) . . ?
O4 C3 O3 108.3(2) . . ?
C1 C4 C5 115.9(2) . . ?
C6 C5 C4 122.3(2) . . ?
C6 C5 N3 119.2(2) . . ?
C4 C5 N3 118.5(2) . . ?
C5 C6 C7 120.5(2) . . ?
C2 C7 C6 116.9(2) . . ?
O1 C8 N3 123.8(3) . . ?
O1 C8 C9 128.3(3) . . ?
N3 C8 C9 107.9(2) . . ?
C8 C9 C10 104.8(2) . . ?
C11 C10 C9 105.5(2) . . ?
O2 C11 N3 124.2(2) . . ?
O2 C11 C10 127.9(2) . . ?
N3 C11 C10 107.9(2) . . ?

loop_
_geom_bond_atom_site_label_1
_geom_bond_atom_site_label_2
_geom_bond_distance
_geom_bond_site_symmetry_2
_geom_bond_publ_flag
O1 C8 1.202(4) . ?
O2 C11 1.206(3) . ?
O3 C1 1.365(3) . ?
O3 C3 1.426(3) . ?
O4 C2 1.362(3) . ?
O4 C3 1.422(4) . ?
N3 C11 1.391(3) . ?
N3 C8 1.399(3) . ?
N3 C5 1.427(3) . ?
C1 C4 1.369(3) . ?
C1 C2 1.387(3) . ?
C2 C7 1.379(4) . ?
C4 C5 1.401(3) . ?
C5 C6 1.394(3) . ?
C6 C7 1.397(4) . ?
C8 C9 1.502(4) . ?
C9 C10 1.518(5) . ?
C10 C11 1.498(4) . ?
